data_4321624
loop_
_publ_author_name
'Paul S. Donnelly'
'Jack M. Harrowfield'
'Brian W. Skelton'
'Allan H. White'

_publ_contact_author_address
;
   Department of Chemistry
   University of Western Australia
   Nedlands
   Western Australia 6907
   Australia
;
_publ_contact_author_email bws@crystal.uwa.edu.au
_publ_contact_author_fax (+61)_08_9380_1118
_publ_contact_author_name 'Skelton, B. W.'
_publ_contact_author_phone (+61)_08-9380_3481
_publ_section_title
;
 Carboxymethylation of Cage Amines: Control of Alkylation by Metal Ion
 Coordination
;
_journal_name_full 'Inorganic Chemistry'
_journal_page_first 5817
_journal_page_last 5830
_journal_paper_doi 10.1021/ic000346a
_journal_volume 39
_journal_year 2000
_chemical_formula_sum 'C18 H51 Cl Co N8 O15.5'
_chemical_formula_weight 722.03
_space_group_IT_number 14
_symmetry_cell_setting monoclinic
_symmetry_space_group_name_Hall '-P 2yn'
_symmetry_space_group_name_H-M 'P 1 21/n 1'
_cell_angle_alpha 90.00000
_cell_angle_beta 114.7850(10)
_cell_angle_gamma 90.00000
_cell_formula_units_Z 4
_cell_length_a 15.2580(10)
_cell_length_b 13.2230(10)
_cell_length_c 17.333(2)
_cell_measurement_reflns_used 7647
_cell_measurement_temperature 293
_cell_measurement_theta_max 28
_cell_measurement_theta_min 2
_cell_volume 3174.9(5)
_computing_cell_refinement 'Siemens SAINT (Siemens, 1995)'
_computing_data_collection 'Siemens SMART (Siemens, 1995)'
_computing_data_reduction 'xtal ADDREF SORTRF'
_computing_molecular_graphics xtal
_computing_publication_material 'xtal BONDLA CIFIO'
_computing_structure_refinement 'xtal CRYLSQ'
_computing_structure_solution xtal
_diffrn_ambient_temperature 293
_diffrn_measurement_device_type
;
Bruker SMART CCD diffractometer
;
_diffrn_measurement_method '\w scans'
_diffrn_radiation_detector 'CCD area detector'
_diffrn_radiation_monochromator graphite
_diffrn_radiation_source 'sealed tube'
_diffrn_radiation_type 'Mo K\a'
_diffrn_radiation_wavelength .71073
_diffrn_reflns_av_R_equivalents .048
_diffrn_reflns_av_sigmaI/netI .037
_diffrn_reflns_limit_h_max 18
_diffrn_reflns_limit_h_min -20
_diffrn_reflns_limit_k_max 17
_diffrn_reflns_limit_k_min 0
_diffrn_reflns_limit_l_max 22
_diffrn_reflns_limit_l_min 0
_diffrn_reflns_number 36578
_diffrn_reflns_theta_max 29.09
_diffrn_reflns_theta_min 1.5
_diffrn_standards_decay_% 0
_exptl_absorpt_coefficient_mu 0.70
_exptl_absorpt_correction_T_max .894
_exptl_absorpt_correction_T_min .713
_exptl_absorpt_correction_type multi-scan
_exptl_absorpt_process_details
;
 SADABS; Sheldrick, 1996
;
_exptl_crystal_colour orange
_exptl_crystal_density_diffrn 1.510
_exptl_crystal_description prism
_exptl_crystal_F_000 1532
_exptl_crystal_size_max 0.55
_exptl_crystal_size_mid 0.35
_exptl_crystal_size_min 0.30
_refine_diff_density_max .951
_refine_diff_density_min -.425
_refine_ls_abs_structure_details none
_refine_ls_extinction_coef 3831(1027)
_refine_ls_extinction_expression 'Eq22 p292 "Cryst. Comp." Munksgaard 1970'
_refine_ls_extinction_method Zachariasen
_refine_ls_goodness_of_fit_all 2.175
_refine_ls_goodness_of_fit_ref 2.385
_refine_ls_hydrogen_treatment mixed
_refine_ls_matrix_type full
_refine_ls_number_constraints 0
_refine_ls_number_parameters 571
_refine_ls_number_reflns 6497
_refine_ls_number_restraints 0
_refine_ls_R_factor_all .059
_refine_ls_R_factor_gt .048
_refine_ls_shift/su_max .04
_refine_ls_shift/su_mean .002
_refine_ls_structure_factor_coef F
_refine_ls_weighting_scheme calc
_refine_ls_wR_factor_all .067
_refine_ls_wR_factor_ref .066
_reflns_d_resolution_high .731
_reflns_d_resolution_low 13.567
_reflns_limit_h_max 20
_reflns_limit_h_min 0
_reflns_limit_k_max 17
_reflns_limit_k_min 0
_reflns_limit_l_max 21
_reflns_limit_l_min -22
_reflns_number_gt 6497
_reflns_number_total 7981
_reflns_threshold_expression 'F    > 4.00 sig(F   )'
_cod_data_source_file ic000346a_04.cif
_cod_data_source_block pde156
_cod_original_sg_symbol_Hall -p_2yn
_cod_original_formula_sum 'C18 H51 Cl1 Co1 N8 O15.5'
_cod_database_code 4321624

loop_
_symmetry_equiv_pos_as_xyz
+x,+y,+z
1/2-x,1/2+y,1/2-z
-x,-y,-z
1/2+x,1/2-y,1/2+z

loop_
_atom_site_label
_atom_site_fract_x
_atom_site_fract_y
_atom_site_fract_z
_atom_site_U_iso_or_equiv
_atom_site_adp_type
_atom_site_calc_flag
_atom_site_calc_attached_atom
_atom_site_occupancy
_atom_site_disorder_assembly
_atom_site_disorder_group
Co .82447(2) .24452(2) .529864(17) .02071(15) Uani ? ? 1.00000 ? ?
N0 .83712(18) .02044(16) .33495(13) .0338(10) Uani ? ? 1.00000 ? ?
C01 .8275(3) .0578(2) .25254(18) .0450(14) Uani ? ? 1.00000 ? ?
C02 .81958(19) -.0283(2) .19134(16) .0350(11) Uani ? ? 1.00000 ? ?
O1 .80645(17) -.00130(16) .11749(12) .0507(11) Uani ? ? 1.00000 ? ?
O2 .82461(16) -.11697(14) .21473(12) .0474(10) Uani ? ? 1.00000 ? ?
C1 .83022(18) .09595(17) .39470(14) .0283(10) Uani ? ? 1.00000 ? ?
C2a .8236(2) .03393(18) .46635(17) .0353(12) Uani ? ? 1.00000 ? ?
N3a .83036(15) .09566(14) .54094(12) .0274(8) Uani ? ? 1.00000 ? ?
C4a .9183(2) .0698(2) .61926(16) .0353(12) Uani ? ? 1.00000 ? ?
C4a' .9248(2) .1461(2) .68586(16) .0359(12) Uani ? ? 1.00000 ? ?
N3a' .92213(15) .24842(14) .64882(13) .0273(9) Uani ? ? 1.00000 ? ?
C2a' .9141(2) .3306(2) .70473(16) .0361(12) Uani ? ? 1.00000 ? ?
C2b .7412(2) .1634(2) .35286(16) .0358(12) Uani ? ? 1.00000 ? ?
N3b .72286(15) .23247(14) .41299(13) .0262(8) Uani ? ? 1.00000 ? ?
C4b .6313(2) .2093(2) .42107(18) .0377(12) Uani ? ? 1.00000 ? ?
C4b' .6286(2) .2763(2) .48982(18) .0385(13) Uani ? ? 1.00000 ? ?
N3b' .71941(15) .25655(15) .56709(13) .0270(8) Uani ? ? 1.00000 ? ?
C2b' .7320(2) .3281(2) .6380(2) .0374(12) Uani ? ? 1.00000 ? ?
C2c .9230(2) .1572(2) .42711(19) .0378(12) Uani ? ? 1.00000 ? ?
N3c .92532(15) .24136(14) .48607(13) .0272(8) Uani ? ? 1.00000 ? ?
C4c .9272(2) .3433(2) .45002(17) .0330(11) Uani ? ? 1.00000 ? ?
C4c' .9179(2) .4193(2) .51098(19) .0351(12) Uani ? ? 1.00000 ? ?
N3c' .82932(15) .39313(14) .52206(13) .0264(8) Uani ? ? 1.00000 ? ?
C2c' .8194(2) .45604(18) .59009(17) .0351(11) Uani ? ? 1.00000 ? ?
C1' .82145(18) .39408(17) .66514(15) .0296(10) Uani ? ? 1.00000 ? ?
N0' .8173(2) .46927(18) .72604(15) .0399(11) Uani ? ? 1.00000 ? ?
C01' .8252(4) .4312(3) .8074(2) .061(2) Uani ? ? 1.00000 ? ?
C02' .8141(2) .5136(2) .86297(19) .0475(15) Uani ? ? 1.00000 ? ?
O1' .8081(2) .4868(2) .93011(14) .0676(14) Uani ? ? 1.00000 ? ?
O2' .8096(3) .6014(2) .83911(18) .0868(18) Uani ? ? 1.00000 ? ?
Cl1 1.07827(6) .59119(7) .76123(5) .0564(4) Uani ? ? 1.00000 ? ?
O11 1.0938(2) .5162(2) .70815(18) .0767(16) Uani ? ? 1.00000 ? ?
O12 1.0698(4) .5393(3) .8290(2) .104(3) Uani ? ? .894(8) ? ?
O13 .9903(3) .6374(3) .7121(3) .103(3) Uani ? ? .894(8) ? ?
O14 1.1559(3) .6572(4) .7883(4) .113(3) Uani ? ? .894(8) ? ?
O12' 1.018(2) .586(3) .805(2) .081(10) Uiso ? ? .106(8) ? ?
O13' 1.050(2) .697(2) .7265(18) .074(9) Uiso ? ? .106(8) ? ?
O14' 1.161(3) .624(3) .840(2) .093(11) Uiso ? ? .106(8) ? ?
O01 1.10562(16) .2362(2) .63750(17) .0515(12) Uani ? ? 1.00000 ? ?
O02 .8145(3) .6695(3) .4553(3) .0749(18) Uani ? ? 1.00000 ? ?
O03 .6703(5) .6518(4) .6562(3) .201(5) Uani ? ? 1.00000 ? ?
O04 .5740(5) .3448(6) .7713(6) .272(8) Uani ? ? 1.00000 ? ?
O05 .7687(9) -.2123(5) .5646(5) .338(9) Uani ? ? 1.00000 ? ?
O06 .4604(6) .1670(7) .5382(6) .289(9) Uani ? ? 1.00000 ? ?
O07 .5231(11) .5682(13) .3896(12) .62(2) Uani ? ? 1.00000 ? ?
O08 .4560(9) .4714(9) .4530(10) .229(12) Uani ? ? .50000 ? ?
H0 .787(3) -.017(3) .326(2) .057(10) Uiso ? ? 1.00000 ? ?
H01A .892(3) .098(3) .263(2) .063(10) Uiso ? ? 1.00000 ? ?
H01B .776(2) .106(3) .223(2) .056(10) Uiso ? ? 1.00000 ? ?
H2aA .874(2) -.014(2) .4866(18) .032(7) Uiso ? ? 1.00000 ? ?
H2aB .764(2) -.006(2) .444(2) .044(8) Uiso ? ? 1.00000 ? ?
H3a .775(2) .079(2) .5551(18) .042(8) Uiso ? ? 1.00000 ? ?
H4aA .970(2) .078(2) .609(2) .045(9) Uiso ? ? 1.00000 ? ?
H4aB .9129(17) .011(2) .6366(16) .021(6) Uiso ? ? 1.00000 ? ?
H4a'A .981(2) .138(2) .727(2) .050(9) Uiso ? ? 1.00000 ? ?
H4a'b .870(2) .141(2) .701(2) .050(9) Uiso ? ? 1.00000 ? ?
H3a' .978(2) .2592(17) .6471(18) .026(7) Uiso ? ? 1.00000 ? ?
H2a'A .972(2) .380(2) .7142(18) .040(8) Uiso ? ? 1.00000 ? ?
H2a'B .909(2) .296(2) .754(2) .041(8) Uiso ? ? 1.00000 ? ?
H2bA .688(2) .120(2) .3333(19) .039(8) Uiso ? ? 1.00000 ? ?
H2bB .748(2) .209(2) .305(2) .046(8) Uiso ? ? 1.00000 ? ?
H3b .712(2) .290(2) .3848(17) .029(7) Uiso ? ? 1.00000 ? ?
H4bA .630(2) .137(2) .4358(18) .037(7) Uiso ? ? 1.00000 ? ?
H4bB .576(2) .221(2) .365(2) .040(8) Uiso ? ? 1.00000 ? ?
H4b'A .574(2) .266(2) .505(2) .042(8) Uiso ? ? 1.00000 ? ?
H4b'b .626(2) .344(2) .4754(18) .037(7) Uiso ? ? 1.00000 ? ?
H3b' .709(2) .195(3) .586(2) .056(10) Uiso ? ? 1.00000 ? ?
H2b'A .737(2) .285(3) .685(2) .056(9) Uiso ? ? 1.00000 ? ?
H2b'B .680(2) .369(2) .617(2) .047(9) Uiso ? ? 1.00000 ? ?
H2cA .930(2) .184(2) .377(2) .041(8) Uiso ? ? 1.00000 ? ?
H2cB .981(3) .111(3) .459(2) .064(10) Uiso ? ? 1.00000 ? ?
H3c .979(2) .2391(19) .531(2) .031(8) Uiso ? ? 1.00000 ? ?
H4cA .872(2) .343(2) .396(2) .043(8) Uiso ? ? 1.00000 ? ?
H4cB .984(2) .353(2) .4470(18) .037(7) Uiso ? ? 1.00000 ? ?
H4c'A .910(2) .483(2) .4917(19) .041(8) Uiso ? ? 1.00000 ? ?
H4c'B .9712(19) .4178(18) .5645(17) .023(6) Uiso ? ? 1.00000 ? ?
H3c' .7837(19) .411(2) .4734(17) .026(7) Uiso ? ? 1.00000 ? ?
H2c'A .754(3) .497(3) .564(2) .070(11) Uiso ? ? 1.00000 ? ?
H2c'B .8762(19) .5041(19) .6144(16) .026(6) Uiso ? ? 1.00000 ? ?
H0' .863(3) .498(3) .737(3) .070(14) Uiso ? ? 1.00000 ? ?
H01'A .878(4) .403(4) .841(3) .12(2) Uiso ? ? 1.00000 ? ?
H01'B .758(3) .384(3) .785(3) .098(15) Uiso ? ? 1.00000 ? ?
H01a 1.146(3) .263(3) .613(3) .089(15) Uiso ? ? 1.00000 ? ?
H01b 1.133(2) .202(2) .672(2) .034(9) Uiso ? ? 1.00000 ? ?
H02a .773(4) .638(4) .430(4) .11(2) Uiso ? ? 1.00000 ? ?
H02b .803(5) .707(5) .483(4) .12(2) Uiso ? ? 1.00000 ? ?
H03a .62843 .57253 .65410 .28600 Uiso ? ? 1.00000 ? ?
H03b .61466 .68727 .63889 .28600 Uiso ? ? 1.00000 ? ?

loop_
_atom_site_aniso_label
_atom_site_aniso_U_11
_atom_site_aniso_U_22
_atom_site_aniso_U_33
_atom_site_aniso_U_12
_atom_site_aniso_U_13
_atom_site_aniso_U_23
Co .02537(17) .01897(16) .01807(16) .00053(11) .00936(12) .00044(11)
N0 .0509(14) .0258(10) .0271(11) .0006(9) .0188(10) -.0056(8)
C01 .078(2) .0324(14) .0285(13) .0022(14) .0258(15) -.0062(11)
C02 .0357(13) .0380(14) .0303(13) -.0025(10) .0128(11) -.0123(10)
O1 .0730(15) .0514(12) .0308(10) -.0075(11) .0248(10) -.0116(9)
O2 .0704(14) .0329(10) .0404(11) -.0031(9) .0249(10) -.0130(8)
C1 .0399(13) .0237(11) .0217(11) .0028(9) .0133(10) -.0024(9)
C2a .0568(17) .0228(11) .0297(13) .0034(11) .0217(13) -.0003(10)
N3a .0360(11) .0230(9) .0237(10) .0023(8) .0131(9) .0007(7)
C4a .0440(15) .0264(13) .0306(13) .0093(11) .0108(12) .0072(10)
C4a' .0434(16) .0347(13) .0226(12) .0064(11) .0069(12) .0064(10)
N3a' .0307(10) .0297(10) .0214(9) .0024(8) .0108(8) -.0009(7)
C2a' .0439(15) .0373(14) .0241(12) .0067(11) .0114(11) -.0073(10)
C2b .0441(15) .0314(13) .0253(12) .0067(11) .0081(11) -.0057(10)
N3b .0311(10) .0223(9) .0227(9) .0014(8) .0087(8) .0002(7)
C4b .0290(13) .0470(16) .0309(13) -.0054(11) .0065(11) -.0007(12)
C4b' .0290(13) .0486(16) .0378(15) .0050(11) .0138(12) .0053(12)
N3b' .0312(10) .0254(10) .0271(10) .0002(8) .0147(9) .0009(8)
C2b' .0427(15) .0358(14) .0410(15) -.0007(11) .0247(13) -.0093(11)
C2c .0443(16) .0385(14) .0388(14) -.0042(12) .0253(13) -.0137(12)
N3c .0307(10) .0277(10) .0242(10) -.0018(8) .0125(9) -.0043(8)
C4c .0370(14) .0335(13) .0343(14) -.0042(10) .0206(12) .0030(10)
C4c' .0398(14) .0255(12) .0432(15) -.0065(10) .0207(13) -.0016(11)
N3c' .0332(11) .0229(9) .0241(10) -.0011(8) .0132(9) -.0003(8)
C2c' .0541(17) .0244(12) .0304(13) .0020(11) .0214(12) -.0035(10)
C1' .0388(13) .0284(12) .0245(11) .0035(10) .0159(10) -.0026(9)
N0' .0575(16) .0329(12) .0351(12) .0006(11) .0251(12) -.0087(9)
C01' .108(3) .0493(18) .0388(17) .015(2) .044(2) -.0051(14)
C02' .0536(18) .0537(18) .0393(15) .0107(14) .0235(14) -.0121(13)
O1' .0884(18) .0836(17) .0421(12) .0282(14) .0385(13) -.0048(11)
O2' .158(3) .0513(15) .0810(19) .0036(16) .079(2) -.0215(13)
Cl1 .0520(5) .0638(5) .0507(4) .0031(4) .0190(4) .0105(4)
O11 .099(2) .0684(17) .0685(17) .0047(15) .0413(16) -.0032(13)
O12 .160(4) .102(3) .075(2) .026(3) .075(3) .027(2)
O13 .084(3) .100(3) .099(3) .042(2) .011(2) .003(2)
O14 .099(3) .108(3) .143(5) -.056(2) .063(3) -.057(3)
O01 .0370(12) .0615(15) .0500(14) .0057(10) .0124(11) .0107(11)
O02 .090(2) .070(2) .071(2) -.0088(18) .040(2) .0003(16)
O03 .295(7) .212(6) .124(4) .146(5) .115(4) .057(4)
O04 .222(8) .204(7) .387(13) -.052(5) .125(9) -.098(7)
O05 .77(2) .153(5) .195(7) .165(9) .303(11) .036(5)
O06 .217(7) .384(12) .300(10) .010(7) .143(7) .166(9)
O07 .59(2) .79(3) .84(3) .50(2) .64(3) .51(3)
O08 .179(12) .169(11) .264(17) .064(9) .017(10) -.005(10)

loop_
_atom_type_symbol
_atom_type_description
_atom_type_oxidation_number
_atom_type_number_in_cell
_atom_type_scat_dispersion_real
_atom_type_scat_dispersion_imag
_atom_type_scat_source
C ? 0 72 .002 .002 'Int Tables Vol IV Tables 2.2B and 2.3.1'
H ? 0 204 0 0 'Int Tables Vol IV Tables 2.2B and 2.3.1'
Cl ? 0 4 .132 .159 'Int Tables Vol IV Tables 2.2B and 2.3.1'
Co ? 0 4 .299 .973 'Int Tables Vol IV Tables 2.2B and 2.3.1'
N ? 0 32 .004 .003 'Int Tables Vol IV Tables 2.2B and 2.3.1'
O ? 0 62 .008 .006 'Int Tables Vol IV Tables 2.2B and 2.3.1'

loop_
_diffrn_attenuator_code
_diffrn_attenuator_scale
? ?

loop_
_geom_angle_atom_site_label_1
_geom_angle_atom_site_label_2
_geom_angle_atom_site_label_3
_geom_angle_site_symmetry_1
_geom_angle_site_symmetry_2
_geom_angle_site_symmetry_3
_geom_angle
_geom_angle_publ_flag
N3a Co N3a' . . . 86.61(7) ?
N3a Co N3b . . . 90.20(7) ?
N3a Co N3b' . . . 93.37(9) ?
N3a Co N3c . . . 90.30(9) ?
N3a Co N3c' . . . 175.67(10) ?
N3a' Co N3b . . . 176.07(10) ?
N3a' Co N3b' . . . 91.00(10) ?
N3a' Co N3c . . . 91.91(9) ?
N3a' Co N3c' . . . 90.69(7) ?
N3b Co N3b' . . . 86.89(9) ?
N3b Co N3c . . . 90.41(9) ?
N3b Co N3c' . . . 92.63(7) ?
N3b' Co N3c . . . 175.45(8) ?
N3b' Co N3c' . . . 90.06(10) ?
N3c Co N3c' . . . 86.40(9) ?
C01 N0 C1 . . . 116.8(2) ?
C01 N0 H0 . . . 107(2) ?
C1 N0 H0 . . . 101(3) ?
N0 C01 C02 . . . 112.0(2) ?
N0 C01 H01A . . . 107(2) ?
N0 C01 H01B . . . 117(3) ?
C02 C01 H01A . . . 107(2) ?
C02 C01 H01B . . . 108(2) ?
H01A C01 H01B . . . 105(3) ?
C01 C02 O1 . . . 115.3(2) ?
C01 C02 O2 . . . 120.3(3) ?
O1 C02 O2 . . . 124.3(3) ?
N0 C1 C2a . . . 104.8(2) ?
N0 C1 C2b . . . 111.89(18) ?
N0 C1 C2c . . . 106.9(3) ?
C2a C1 C2b . . . 110.5(3) ?
C2a C1 C2c . . . 110.8(2) ?
C2b C1 C2c . . . 111.6(2) ?
C1 C2a N3a . . . 114.0(2) ?
C1 C2a H2aA . . . 110(2) ?
C1 C2a H2aB . . . 110(2) ?
N3a C2a H2aA . . . 107.1(18) ?
N3a C2a H2aB . . . 111(2) ?
H2aA C2a H2aB . . . 105(2) ?
Co N3a C2a . . . 118.41(16) ?
Co N3a C4a . . . 107.65(14) ?
Co N3a H3a . . . 103.5(17) ?
C2a N3a C4a . . . 111.7(2) ?
C2a N3a H3a . . . 109.6(17) ?
C4a N3a H3a . . . 104.9(15) ?
N3a C4a C4a' . . . 106.8(2) ?
N3a C4a H4aA . . . 108.7(18) ?
N3a C4a H4aB . . . 110.4(14) ?
C4a' C4a H4aA . . . 108(2) ?
C4a' C4a H4aB . . . 109(2) ?
H4aA C4a H4aB . . . 114(3) ?
C4a C4a' N3a' . . . 107.3(2) ?
C4a C4a' H4a'A . . . 106(3) ?
C4a C4a' H4a'b . . . 111.5(18) ?
N3a' C4a' H4a'A . . . 108(2) ?
N3a' C4a' H4a'b . . . 108.1(18) ?
H4a'A C4a' H4a'b . . . 115(3) ?
Co N3a' C4a' . . . 107.37(13) ?
Co N3a' C2a' . . . 117.70(14) ?
Co N3a' H3a' . . . 106.7(18) ?
C4a' N3a' C2a' . . . 112.0(2) ?
C4a' N3a' H3a' . . . 108.2(16) ?
C2a' N3a' H3a' . . . 104.4(17) ?
N3a' C2a' C1' . . . 114.71(18) ?
N3a' C2a' H2a'A . . . 105(2) ?
N3a' C2a' H2a'B . . . 106.1(19) ?
C1' C2a' H2a'A . . . 106.5(15) ?
C1' C2a' H2a'B . . . 104.3(18) ?
H2a'A C2a' H2a'B . . . 121(2) ?
C1 C2b N3b . . . 114.42(19) ?
C1 C2b H2bA . . . 105.9(18) ?
C1 C2b H2bB . . . 110.2(18) ?
N3b C2b H2bA . . . 104(2) ?
N3b C2b H2bB . . . 107.4(19) ?
H2bA C2b H2bB . . . 115(2) ?
Co N3b C2b . . . 117.90(15) ?
Co N3b C4b . . . 106.46(17) ?
Co N3b H3b . . . 112.4(16) ?
C2b N3b C4b . . . 113.3(2) ?
C2b N3b H3b . . . 101(2) ?
C4b N3b H3b . . . 106(2) ?
N3b C4b C4b' . . . 106.9(2) ?
N3b C4b H4bA . . . 109.8(19) ?
N3b C4b H4bB . . . 109(2) ?
C4b' C4b H4bA . . . 111(2) ?
C4b' C4b H4bB . . . 113(2) ?
H4bA C4b H4bB . . . 107(2) ?
C4b C4b' N3b' . . . 106.6(2) ?
C4b C4b' H4b'A . . . 115.5(17) ?
C4b C4b' H4b'b . . . 112(2) ?
N3b' C4b' H4b'A . . . 108.1(17) ?
N3b' C4b' H4b'b . . . 109.2(15) ?
H4b'A C4b' H4b'b . . . 106(3) ?
Co N3b' C4b' . . . 107.3(2) ?
Co N3b' C2b' . . . 118.57(18) ?
Co N3b' H3b' . . . 110(3) ?
C4b' N3b' C2b' . . . 112.1(2) ?
C4b' N3b' H3b' . . . 103.7(18) ?
C2b' N3b' H3b' . . . 104(2) ?
N3b' C2b' C1' . . . 113.9(3) ?
N3b' C2b' H2b'A . . . 105(2) ?
N3b' C2b' H2b'B . . . 105(2) ?
C1' C2b' H2b'A . . . 109.4(19) ?
C1' C2b' H2b'B . . . 108(2) ?
H2b'A C2b' H2b'B . . . 116(3) ?
C1 C2c N3c . . . 113.5(3) ?
C1 C2c H2cA . . . 107.3(16) ?
C1 C2c H2cB . . . 110(2) ?
N3c C2c H2cA . . . 110.3(17) ?
N3c C2c H2cB . . . 108(2) ?
H2cA C2c H2cB . . . 108(3) ?
Co N3c C2c . . . 118.44(18) ?
Co N3c C4c . . . 107.22(18) ?
Co N3c H3c . . . 104(3) ?
C2c N3c C4c . . . 112.6(2) ?
C2c N3c H3c . . . 110(2) ?
C4c N3c H3c . . . 103.7(19) ?
N3c C4c C4c' . . . 106.5(3) ?
N3c C4c H4cA . . . 103.9(18) ?
N3c C4c H4cB . . . 109.9(17) ?
C4c' C4c H4cA . . . 112(2) ?
C4c' C4c H4cB . . . 108.9(18) ?
H4cA C4c H4cB . . . 115(3) ?
C4c C4c' N3c' . . . 107.1(2) ?
C4c C4c' H4c'A . . . 114(2) ?
C4c C4c' H4c'B . . . 112.3(18) ?
N3c' C4c' H4c'A . . . 106(2) ?
N3c' C4c' H4c'B . . . 109(2) ?
H4c'A C4c' H4c'B . . . 108(2) ?
Co N3c' C4c' . . . 107.65(16) ?
Co N3c' C2c' . . . 118.62(17) ?
Co N3c' H3c' . . . 107.6(17) ?
C4c' N3c' C2c' . . . 111.7(2) ?
C4c' N3c' H3c' . . . 102(2) ?
C2c' N3c' H3c' . . . 108(2) ?
N3c' C2c' C1' . . . 113.5(2) ?
N3c' C2c' H2c'A . . . 110(2) ?
N3c' C2c' H2c'B . . . 108.9(18) ?
C1' C2c' H2c'A . . . 108(3) ?
C1' C2c' H2c'B . . . 105.9(15) ?
H2c'A C2c' H2c'B . . . 110(2) ?
C2a' C1' C2b' . . . 111.3(2) ?
C2a' C1' C2c' . . . 111.1(3) ?
C2a' C1' N0' . . . 110.95(19) ?
C2b' C1' C2c' . . . 110.5(2) ?
C2b' C1' N0' . . . 107.9(3) ?
C2c' C1' N0' . . . 104.9(2) ?
C1' N0' C01' . . . 116.8(2) ?
C1' N0' H0' . . . 102(4) ?
C01' N0' H0' . . . 104(3) ?
N0' C01' C02' . . . 112.6(3) ?
N0' C01' H01'A . . . 119(5) ?
N0' C01' H01'B . . . 100(3) ?
C02' C01' H01'A . . . 102(4) ?
C02' C01' H01'B . . . 107(3) ?
H01'A C01' H01'B . . . 117(4) ?
C01' C02' O1' . . . 117.3(3) ?
C01' C02' O2' . . . 118.3(4) ?
O1' C02' O2' . . . 124.4(4) ?
O11 Cl1 O12 . . . 107.1(2) ?
O11 Cl1 O13 . . . 106.7(2) ?
O11 Cl1 O14 . . . 107.7(3) ?
O11 Cl1 O12' . . . 128.9(14) ?
O11 Cl1 O13' . . . 118.7(13) ?
O11 Cl1 O14' . . . 119.2(17) ?
O12 Cl1 O13 . . . 108.6(3) ?
O12 Cl1 O14 . . . 112.8(3) ?
O12 Cl1 O12' . . . 39.5(13) ?
O12 Cl1 O13' . . . 132.0(15) ?
O12 Cl1 O14' . . . 73.4(18) ?
O13 Cl1 O14 . . . 113.5(3) ?
O13 Cl1 O12' . . . 70.6(12) ?
O13 Cl1 O13' . . . 46.3(12) ?
O13 Cl1 O14' . . . 131.5(15) ?
O14 Cl1 O12' . . . 120.3(13) ?
O14 Cl1 O13' . . . 67.4(12) ?
O14 Cl1 O14' . . . 39.5(18) ?
O12' Cl1 O13' . . . 96(2) ?
O12' Cl1 O14' . . . 91(2) ?
O13' Cl1 O14' . . . 95.0(17) ?
Cl1 O12 O12' . . . 71(3) ?
Cl1 O12 O14' . . . 55.2(13) ?
O12' O12 O14' . . . 96(3) ?
Cl1 O13 O12' . . . 55.4(14) ?
Cl1 O13 O13' . . . 72.3(14) ?
O12' O13 O13' . . . 102.5(19) ?
Cl1 O14 O13' . . . 60.0(11) ?
Cl1 O14 O14' . . . 76(2) ?
O13' O14 O14' . . . 115(3) ?
Cl1 O12' O12 . . . 70(3) ?
Cl1 O12' O13 . . . 54.0(14) ?
O12 O12' O13 . . . 122(4) ?
Cl1 O13' O13 . . . 61.5(14) ?
Cl1 O13' O14 . . . 52.6(9) ?
O13 O13' O14 . . . 114(2) ?
Cl1 O14' O12 . . . 51.4(11) ?
Cl1 O14' O14 . . . 64.7(19) ?
O12 O14' O14 . . . 116(3) ?
H01a O01 H01b . . . 109(4) ?
H02a O02 H02b . . . 113(8) ?
H03a O03 H03b . . . 91.6(6) ?

loop_
_geom_bond_atom_site_label_1
_geom_bond_atom_site_label_2
_geom_bond_site_symmetry_1
_geom_bond_site_symmetry_2
_geom_bond_distance
_geom_bond_publ_flag
Co N3a . . 1.976(2) ?
Co N3a' . . 1.9744(18) ?
Co N3b . . 1.9748(18) ?
Co N3b' . . 1.969(3) ?
Co N3c . . 1.981(3) ?
Co N3c' . . 1.973(2) ?
N0 C01 . . 1.460(4) ?
N0 C1 . . 1.474(3) ?
N0 H0 . . .87(4) ?
C01 C02 . . 1.525(4) ?
C01 H01A . . 1.06(4) ?
C01 H01B . . .97(3) ?
C02 O1 . . 1.261(4) ?
C02 O2 . . 1.233(3) ?
C1 C2a . . 1.526(4) ?
C1 C2b . . 1.530(4) ?
C1 C2c . . 1.520(4) ?
C2a N3a . . 1.496(4) ?
C2a H2aA . . .94(3) ?
C2a H2aB . . .98(3) ?
N3a C4a . . 1.494(3) ?
N3a H3a . . .99(4) ?
C4a C4a' . . 1.505(4) ?
C4a H4aA . . .88(4) ?
C4a H4aB . . .85(3) ?
C4a' N3a' . . 1.491(3) ?
C4a' H4a'A . . .86(3) ?
C4a' H4a'b . . .98(4) ?
N3a' C2a' . . 1.495(4) ?
N3a' H3a' . . .87(4) ?
C2a' C1' . . 1.536(4) ?
C2a' H2a'A . . 1.05(3) ?
C2a' H2a'B . . 1.00(4) ?
C2b N3b . . 1.497(4) ?
C2b H2bA . . .93(3) ?
C2b H2bB . . 1.06(4) ?
N3b C4b . . 1.493(4) ?
N3b H3b . . .88(3) ?
C4b C4b' . . 1.500(5) ?
C4b H4bA . . 1.00(3) ?
C4b H4bB . . .99(3) ?
C4b' N3b' . . 1.492(3) ?
C4b' H4b'A . . .98(4) ?
C4b' H4b'b . . .92(3) ?
N3b' C2b' . . 1.499(4) ?
N3b' H3b' . . .91(4) ?
C2b' C1' . . 1.519(4) ?
C2b' H2b'A . . .98(4) ?
C2b' H2b'B . . .90(3) ?
C2c N3c . . 1.501(4) ?
C2c H2cA . . .98(4) ?
C2c H2cB . . 1.03(3) ?
N3c C4c . . 1.491(3) ?
N3c H3c . . .86(3) ?
C4c C4c' . . 1.507(4) ?
C4c H4cA . . .96(3) ?
C4c H4cB . . .90(4) ?
C4c' N3c' . . 1.483(4) ?
C4c' H4c'A . . .90(3) ?
C4c' H4c'B . . .94(2) ?
N3c' C2c' . . 1.501(4) ?
N3c' H3c' . . .87(2) ?
C2c' C1' . . 1.527(4) ?
C2c' H2c'A . . 1.05(4) ?
C2c' H2c'B . . 1.01(3) ?
C1' N0' . . 1.471(4) ?
N0' C01' . . 1.454(5) ?
N0' H0' . . .75(4) ?
C01' C02' . . 1.509(6) ?
C01' H01'A . . .87(5) ?
C01' H01'B . . 1.13(5) ?
C02' O1' . . 1.255(5) ?
C02' O2' . . 1.225(4) ?
Cl1 O11 . . 1.439(3) ?
Cl1 O12 . . 1.412(5) ?
Cl1 O13 . . 1.394(4) ?
Cl1 O14 . . 1.385(5) ?
Cl1 O12' . . 1.42(4) ?
Cl1 O13' . . 1.51(3) ?
Cl1 O14' . . 1.49(3) ?
O12 O12' . . .96(3) ?
O12 O14' . . 1.73(4) ?
O13 O12' . . 1.62(4) ?
O13 O13' . . 1.15(3) ?
O14 O13' . . 1.61(3) ?
O14 O14' . . .97(4) ?
O01 H01a . . .95(6) ?
O01 H01b . . .72(3) ?
O02 H02a . . .73(5) ?
O02 H02b . . .76(8) ?
O03 H03a . . 1.220(7) ?
O03 H03b . . .905(7) ?
O08 O08 . '3 666' 1.788(18) ?

loop_
_geom_contact_atom_site_label_1
_geom_contact_atom_site_label_2
_geom_contact_distance
_geom_contact_site_symmetry_1
_geom_contact_site_symmetry_2
_geom_contact_publ_flag
Co C1 3.087(3) . . ?
Co C2a 2.992(3) . . ?
Co C4a 2.816(3) . . ?
Co C4a' 2.807(2) . . ?
Co C2a' 2.979(3) . . ?
Co C2b 2.985(3) . . ?
Co C4b 2.793(2) . . ?
Co C4b' 2.801(3) . . ?
Co C2b' 2.991(4) . . ?
Co C2c 3.002(4) . . ?
Co C4c 2.810(3) . . ?
Co C4c' 2.805(3) . . ?
Co C2c' 2.998(3) . . ?
Co C1' 3.083(3) . . ?
Co H3a 2.41(3) . . ?
Co H4aA 3.02(3) . . ?
Co H4a'b 3.07(3) . . ?
Co H3a' 2.38(2) . . ?
Co H3b 2.45(2) . . ?
Co H4bA 3.07(3) . . ?
Co H4b'b 3.06(3) . . ?
Co H3b' 2.44(4) . . ?
Co H3c 2.34(4) . . ?
Co H4cA 3.00(4) . . ?
Co H4c'B 3.08(3) . . ?
Co H3c' 2.39(3) . . ?
N0 C02 2.475(4) . . ?
N0 O1 3.610(3) . . ?
N0 O2 2.710(3) . . ?
N0 C2a 2.378(4) . . ?
N0 N3a 3.749(3) . . ?
N0 C4a 3.674(4) . '3 756' ?
N0 C2b 2.489(4) . . ?
N0 N3b 3.835(3) . . ?
N0 C2c 2.405(3) . . ?
N0 N3c 3.775(3) . . ?
N0 Cl1 3.896(3) . '4 454' ?
N0 O11 3.465(4) . '4 454' ?
N0 O14 3.455(5) . '4 454' ?
N0 O14' 3.33(4) . '4 454' ?
N0 O01 3.487(3) . '3 756' ?
N0 H01A 2.04(4) . . ?
N0 H01B 2.09(3) . . ?
N0 H2aA 2.49(3) . . ?
N0 H2aB 2.59(4) . . ?
N0 H4aA 2.99(3) . '3 756' ?
N0 H2bA 2.61(3) . . ?
N0 H2bB 2.79(3) . . ?
N0 H2cA 2.52(3) . . ?
N0 H2cB 2.63(3) . . ?
N0 H01b 2.99(3) . '3 756' ?
C01 O1 2.358(4) . . ?
C01 O2 2.397(3) . . ?
C01 C1 2.499(4) . . ?
C01 C2b 2.938(5) . . ?
C01 H0 1.91(4) . . ?
C01 H2bB 2.69(4) . . ?
C01 H2cA 2.66(3) . . ?
C02 N3b 3.566(3) . '2 645' ?
C02 N3c' 3.589(3) . '2 645' ?
C02 H0 2.58(4) . . ?
C02 H01A 2.09(3) . . ?
C02 H01B 2.05(4) . . ?
C02 H3b 2.69(3) . '2 645' ?
O1 O2 2.206(3) . . ?
O1 N3b 3.560(3) . '2 645' ?
O1 N3c' 2.809(3) . '2 645' ?
O1 O02 2.854(4) . '2 645' ?
O1 O07 2.810(19) . '2 645' ?
O1 H01A 2.65(3) . . ?
O1 H01B 2.51(4) . . ?
O1 H3c' 1.97(2) . '2 645' ?
O1 H02a 2.17(6) . '2 645' ?
O2 N3b 2.836(3) . '2 645' ?
O2 O01 2.809(3) . '3 756' ?
O2 H0 2.59(4) . . ?
O2 H2bB 2.51(3) . '2 645' ?
O2 H3b 2.00(3) . '2 645' ?
O2 H01b 2.12(3) . '3 756' ?
C1 N3a 2.534(4) . . ?
C1 N3b 2.545(3) . . ?
C1 N3c 2.527(3) . . ?
C1 H0 1.85(3) . . ?
C1 H2aA 2.05(3) . . ?
C1 H2aB 2.07(4) . . ?
C1 H2bA 2.00(3) . . ?
C1 H2bB 2.14(3) . . ?
C1 H2cA 2.04(3) . . ?
C1 H2cB 2.10(4) . . ?
C2a C4a 2.475(3) . . ?
C2a C2b 2.512(3) . . ?
C2a N3b 2.987(3) . . ?
C2a C2c 2.507(5) . . ?
C2a N3c 3.099(3) . . ?
C2a H0 2.36(4) . . ?
C2a H3a 2.05(4) . . ?
C2a H4aA 2.60(3) . . ?
C2a H4aB 2.70(2) . . ?
C2a H2bA 2.62(3) . . ?
C2a H2cB 2.66(4) . . ?
N3a C4a' 2.408(3) . . ?
N3a N3a' 2.710(3) . . ?
N3a C2b 3.092(3) . . ?
N3a N3b 2.799(3) . . ?
N3a C4b 3.241(3) . . ?
N3a N3b' 2.871(3) . . ?
N3a C2c 2.982(5) . . ?
N3a N3c 2.806(3) . . ?
N3a N3c' 3.947(3) . . ?
N3a C02' 3.447(5) . '2 646' ?
N3a O1' 2.771(4) . '2 646' ?
N3a O2' 3.551(5) . '2 646' ?
N3a H2aA 1.99(3) . . ?
N3a H2aB 2.06(3) . . ?
N3a H4aA 1.96(3) . . ?
N3a H4aB 1.96(2) . . ?
N3a H4a'A 3.13(3) . . ?
N3a H4a'b 2.65(4) . . ?
N3a H3a' 3.10(2) . . ?
N3a H2bA 3.35(3) . . ?
N3a H4bA 2.88(2) . . ?
N3a H3b' 2.65(4) . . ?
N3a H2cB 3.18(5) . . ?
N3a H3c 3.01(3) . . ?
C4a N3a' 2.412(3) . . ?
C4a N3c 3.270(4) . . ?
C4a H2aA 2.38(3) . . ?
C4a H3a 1.99(3) . . ?
C4a H4a'A 1.93(3) . . ?
C4a H4a'b 2.08(4) . . ?
C4a H3a' 2.64(2) . . ?
C4a' C2a' 2.475(4) . . ?
C4a' N3b' 3.284(3) . . ?
C4a' N3c 3.688(4) . . ?
C4a' H3a 2.61(3) . . ?
C4a' H4aA 1.96(4) . . ?
C4a' H4aB 1.95(3) . . ?
C4a' H3a' 1.95(3) . . ?
C4a' H2a'B 2.37(3) . . ?
N3a' N3b 3.947(2) . . ?
N3a' N3b' 2.813(3) . . ?
N3a' C2b' 3.018(4) . . ?
N3a' N3c 2.843(3) . . ?
N3a' C4c' 3.269(4) . . ?
N3a' N3c' 2.808(3) . . ?
N3a' C2c' 3.113(3) . . ?
N3a' C1' 2.552(3) . . ?
N3a' N0' 3.831(4) . . ?
N3a' O01 2.892(4) . . ?
N3a' H3a 3.10(3) . . ?
N3a' H4aA 2.56(3) . . ?
N3a' H4aB 3.14(3) . . ?
N3a' H4a'A 1.94(3) . . ?
N3a' H4a'b 2.03(4) . . ?
N3a' H2a'A 2.04(3) . . ?
N3a' H2a'B 2.01(4) . . ?
N3a' H3b' 3.05(3) . . ?
N3a' H2b'A 3.18(4) . . ?
N3a' H3c 2.52(4) . . ?
N3a' H4c'B 2.94(3) . . ?
N3a' H01b 3.14(4) . . ?
C2a' N3b' 3.087(3) . . ?
C2a' C2b' 2.523(4) . . ?
C2a' N3c' 2.991(3) . . ?
C2a' C2c' 2.526(3) . . ?
C2a' N0' 2.478(4) . . ?
C2a' C01' 2.967(6) . . ?
C2a' H4a'b 2.60(3) . . ?
C2a' H3a' 1.91(3) . . ?
C2a' H2b'A 2.65(4) . . ?
C2a' H0' 2.49(4) . . ?
C2b C4b 2.497(5) . . ?
C2b C2c 2.524(4) . . ?
C2b N3c 2.975(3) . . ?
C2b H0 2.58(4) . . ?
C2b H01B 2.63(4) . . ?
C2b H2aB 2.68(3) . . ?
C2b H3b 1.87(3) . . ?
C2b H4bA 2.66(4) . . ?
N3b C4b' 2.405(4) . . ?
N3b N3b' 2.712(3) . . ?
N3b C2c 3.123(4) . . ?
N3b N3c 2.807(3) . . ?
N3b C4c 3.256(4) . . ?
N3b C4c' 3.688(3) . . ?
N3b N3c' 2.855(3) . . ?
N3b H2aB 3.22(3) . . ?
N3b H3a 3.03(3) . . ?
N3b H2bA 1.95(3) . . ?
N3b H2bB 2.08(4) . . ?
N3b H4bA 2.06(3) . . ?
N3b H4bB 2.04(3) . . ?
N3b H4b'A 3.30(4) . . ?
N3b H4b'b 2.62(3) . . ?
N3b H3b' 3.13(4) . . ?
N3b H4cA 2.82(4) . . ?
N3b H3c' 2.59(3) . . ?
C4b N3b' 2.398(3) . . ?
C4b H2bA 2.36(4) . . ?
C4b H3b 1.93(3) . . ?
C4b H4b'A 2.12(4) . . ?
C4b H4b'b 2.03(3) . . ?
C4b H3b' 2.60(3) . . ?
C4b' C2b' 2.481(4) . . ?
C4b' N3c' 3.262(4) . . ?
C4b' H3b 2.63(4) . . ?
C4b' H4bA 2.08(3) . . ?
C4b' H4bB 2.09(3) . . ?
C4b' H3b' 1.92(3) . . ?
C4b' H2b'B 2.35(3) . . ?
N3b' N3c 3.948(4) . . ?
N3b' N3c' 2.789(3) . . ?
N3b' C2c' 2.989(3) . . ?
N3b' C1' 2.530(3) . . ?
N3b' N0' 3.779(3) . . ?
N3b' C02' 3.546(4) . '2 646' ?
N3b' O1' 3.594(3) . '2 646' ?
N3b' O2' 2.766(4) . '2 646' ?
N3b' H3a 2.53(3) . . ?
N3b' H4a'b 2.92(3) . . ?
N3b' H2a'B 3.36(3) . . ?
N3b' H3b 3.15(3) . . ?
N3b' H4bA 2.64(3) . . ?
N3b' H4bB 3.29(3) . . ?
N3b' H4b'A 2.02(3) . . ?
N3b' H4b'b 2.00(3) . . ?
N3b' H2b'A 1.99(4) . . ?
N3b' H2b'B 1.94(4) . . ?
N3b' H3c' 3.02(3) . . ?
N3b' H2c'A 3.22(4) . . ?
C2b' N3c' 3.080(5) . . ?
C2b' C2c' 2.503(5) . . ?
C2b' N0' 2.417(4) . . ?
C2b' H2a'B 2.64(3) . . ?
C2b' H4b'A 2.68(3) . . ?
C2b' H4b'b 2.60(3) . . ?
C2b' H3b' 1.94(4) . . ?
C2b' H2c'A 2.66(4) . . ?
C2b' H01'B 2.52(5) . . ?
C2c C4c 2.489(4) . . ?
C2c H3c 1.97(3) . . ?
C2c H4cA 2.56(3) . . ?
N3c C4c' 2.403(3) . . ?
N3c N3c' 2.707(3) . . ?
N3c O01 2.900(3) . . ?
N3c H4aA 2.91(3) . . ?
N3c H3a' 2.57(3) . . ?
N3c H2bB 3.20(3) . . ?
N3c H3b 3.04(3) . . ?
N3c H2cA 2.06(4) . . ?
N3c H2cB 2.07(4) . . ?
N3c H4cA 1.96(3) . . ?
N3c H4cB 1.99(3) . . ?
N3c H4c'A 3.21(3) . . ?
N3c H4c'B 2.64(2) . . ?
N3c H3c' 3.06(3) . . ?
N3c H01a 3.18(4) . . ?
C4c N3c' 2.406(4) . . ?
C4c H2cA 2.46(3) . . ?
C4c H3c 1.89(3) . . ?
C4c H4c'A 2.04(3) . . ?
C4c H4c'B 2.06(3) . . ?
C4c H3c' 2.55(3) . . ?
C4c' C2c' 2.470(5) . . ?
C4c' H3c 2.53(3) . . ?
C4c' H4cA 2.07(3) . . ?
C4c' H4cB 1.99(4) . . ?
C4c' H3c' 1.87(3) . . ?
C4c' H2c'B 2.42(3) . . ?
N3c' C1' 2.533(4) . . ?
N3c' N0' 3.754(4) . . ?
N3c' H3a' 2.97(2) . . ?
N3c' H2a'A 3.13(3) . . ?
N3c' H3b 2.67(3) . . ?
N3c' H4b'b 2.93(3) . . ?
N3c' H2b'B 3.34(4) . . ?
N3c' H3c 3.01(3) . . ?
N3c' H4cA 2.61(4) . . ?
N3c' H4cB 3.19(4) . . ?
N3c' H4c'A 1.94(3) . . ?
N3c' H4c'B 2.00(3) . . ?
N3c' H2c'A 2.10(4) . . ?
N3c' H2c'B 2.07(3) . . ?
C2c' N0' 2.377(4) . . ?
C2c' H2a'A 2.62(3) . . ?
C2c' H2b'B 2.63(4) . . ?
C2c' H4c'A 2.63(4) . . ?
C2c' H4c'B 2.58(3) . . ?
C2c' H3c' 1.95(3) . . ?
C2c' H0' 2.41(4) . . ?
C1' C01' 2.492(5) . . ?
C1' H2a'A 2.09(3) . . ?
C1' H2a'B 2.03(3) . . ?
C1' H2b'A 2.06(4) . . ?
C1' H2b'B 2.00(3) . . ?
C1' H2c'A 2.11(3) . . ?
C1' H2c'B 2.05(3) . . ?
C1' H0' 1.78(4) . . ?
C1' H01'B 2.64(6) . . ?
N0' C02' 2.465(5) . . ?
N0' O1' 3.605(4) . . ?
N0' O2' 2.664(4) . . ?
N0' O12 3.622(6) . . ?
N0' O13 3.536(6) . . ?
N0' O12' 3.18(3) . . ?
N0' O03 3.168(7) . . ?
N0' H2a'A 2.72(3) . . ?
N0' H2a'B 2.62(3) . . ?
N0' H2b'A 2.69(3) . . ?
N0' H2b'B 2.54(3) . . ?
N0' H2c'A 2.58(4) . . ?
N0' H2c'B 2.50(3) . . ?
N0' H01'A 2.02(5) . . ?
N0' H01'B 1.98(6) . . ?
N0' H03a 2.951(3) . . ?
C01' O1' 2.365(6) . . ?
C01' O2' 2.351(5) . . ?
C01' H2a'B 2.59(4) . . ?
C01' H0' 1.79(5) . . ?
C02' H3a 2.50(4) . '2 656' ?
C02' H3b' 2.63(4) . '2 656' ?
C02' H0' 2.60(5) . . ?
C02' H01'A 1.89(6) . . ?
C02' H01'B 2.13(4) . . ?
O1' O2' 2.194(4) . . ?
O1' O05 2.899(9) . '2 656' ?
O1' H3a 1.86(3) . '2 656' ?
O1' H01'A 2.48(7) . . ?
O1' H01'B 2.67(5) . . ?
O2' H3a 2.67(4) . '2 656' ?
O2' H4a'b 2.58(4) . '2 656' ?
O2' H3b' 1.90(4) . '2 656' ?
O2' H2b'A 2.51(3) . '2 656' ?
O2' H0' 2.63(5) . . ?
O11 O12 2.294(6) . . ?
O11 O13 2.272(6) . . ?
O11 O14 2.280(6) . . ?
O11 O12' 2.58(4) . . ?
O11 O13' 2.54(3) . . ?
O11 O14' 2.52(4) . . ?
O11 H2a'A 2.62(3) . . ?
O12 O13 2.279(5) . . ?
O12 O14 2.331(8) . . ?
O12 O13' 2.67(3) . . ?
O13 O14 2.324(6) . . ?
O13 O14' 2.63(3) . . ?
O13 O04 2.967(10) . '2 656' ?
O13 H2c'B 2.56(2) . . ?
O14 O12' 2.43(4) . . ?
O14 H0 2.60(4) . 4 ?
O12' O13' 2.18(5) . . ?
O12' O14' 2.07(5) . . ?
O12' O06 2.81(4) . '2 656' ?
O12' H0' 2.45(5) . . ?
O13' O14' 2.21(4) . . ?
O13' O04 2.73(4) . '2 656' ?
O13' H2cA 2.50(5) . '3 766' ?
O14' H0 2.48(6) . 4 ?
O14' H2aB 2.41(4) . 4 ?
O01 O02 2.696(6) . '3 766' ?
O01 H3a' 2.05(4) . . ?
O01 H3c 2.04(3) . . ?
O02 O05 2.762(12) . '1 565' ?
O02 H01a 1.78(6) . '3 766' ?
O03 O08 2.625(13) . '3 666' ?
O04 O05 2.950(11) . '2 656' ?
O04 O07 2.80(2) . '3 666' ?
O04 H4aB 2.68(3) . '2 656' ?
O05 H02b 2.01(8) . '1 545' ?
O06 H4b'A 2.43(4) . . ?
O07 O08 2.66(3) . '3 666' ?
O07 O08 2.20(3) . . ?
O08 H03a 1.854(13) . '3 666' ?
O08 H03b 2.581(13) . '3 666' ?
H0 H01B 2.36(5) . . ?
H0 H2aB 2.22(6) . . ?
H0 H2bA 2.39(5) . . ?
H01A H01B 1.61(5) . . ?
H01A H2cA 2.15(5) . . ?
H01B H2bB 2.14(5) . . ?
H2aA H2aB 1.52(4) . . ?
H2aA H4aA 2.34(4) . . ?
H2aA H2cB 2.38(4) . '3 756' ?
H2aB H3a 2.18(5) . . ?
H3a H4aB 2.17(3) . . ?
H3a H3b' 2.03(5) . . ?
H4aA H4aB 1.45(5) . . ?
H4aA H4a'A 2.15(5) . . ?
H4aB H4a'A 2.23(4) . . ?
H4aB H4a'b 2.29(5) . . ?
H4a'A H4a'b 1.56(5) . . ?
H4a'A H3a' 2.11(5) . . ?
H4a'b H2a'B 2.23(4) . . ?
H3a' H2a'A 2.00(4) . . ?
H3a' H3c 2.03(5) . . ?
H3a' H01b 2.36(5) . . ?
H2a'A H2a'B 1.78(5) . . ?
H2a'A H2c'B 2.39(4) . . ?
H2a'B H2b'A 2.39(4) . . ?
H2a'B H01'A 2.26(7) . . ?
H2bA H2bB 1.68(5) . . ?
H2bA H3b 2.39(4) . . ?
H2bA H4bA 2.30(5) . . ?
H2bB H3b 1.99(5) . . ?
H3b H4bB 2.16(4) . . ?
H3b H3c' 2.17(4) . . ?
H4bA H4bB 1.60(4) . . ?
H4bB H4b'b 2.38(4) . . ?
H4b'A H4b'b 1.52(5) . . ?
H4b'A H3b' 2.15(4) . . ?
H4b'A H2b'B 2.37(4) . . ?
H4b'b H2b'B 2.26(4) . . ?
H3b' H2b'A 1.98(5) . . ?
H2b'A H2b'B 1.59(4) . . ?
H2b'A H01'B 2.08(6) . . ?
H2cA H2cB 1.62(4) . . ?
H2cA H4cA 2.35(4) . . ?
H2cB H3c 2.12(5) . . ?
H3c H4cB 2.13(5) . . ?
H3c H01a 2.37(5) . . ?
H4cA H4cB 1.57(4) . . ?
H4cA H4c'A 2.39(4) . . ?
H4cB H4c'A 2.36(5) . . ?
H4cB H4c'B 2.29(5) . . ?
H4c'A H4c'B 1.49(4) . . ?
H4c'A H3c' 2.05(4) . . ?
H4c'B H2c'B 2.28(4) . . ?
H3c' H2c'A 2.13(5) . . ?
H2c'A H2c'B 1.69(4) . . ?
H2c'B H0' 2.21(6) . . ?
H0' H01'A 2.14(7) . . ?
H01'A H01'B 1.70(7) . . ?
H01a H01b 1.37(7) . . ?
H01a H02a 2.14(9) . '3 766' ?
H01a H02b 2.15(10) . '3 766' ?
H02a H02b 1.24(9) . . ?
H03a H03b 1.53920(11) . . ?

loop_
_geom_hbond_atom_site_label_D
_geom_hbond_atom_site_label_H
_geom_hbond_atom_site_label_A
_geom_hbond_site_symmetry_D
_geom_hbond_site_symmetry_H
_geom_hbond_site_symmetry_A
_geom_hbond_distance_DH
_geom_hbond_distance_HA
_geom_hbond_distance_DA
_geom_hbond_angle_DHA
_geom_hbond_publ_flag
? ? ? ? ? ? ? ? ? ? ?

loop_
_geom_torsion_atom_site_label_1
_geom_torsion_atom_site_label_2
_geom_torsion_atom_site_label_3
_geom_torsion_atom_site_label_4
_geom_torsion_site_symmetry_1
_geom_torsion_site_symmetry_2
_geom_torsion_site_symmetry_3
_geom_torsion_site_symmetry_4
_geom_torsion
_geom_torsion_publ_flag
? ? ? ? ? ? ? ? ? ?
